data_7043582
loop_
_publ_author_name
'Lee, Kyounghoon'
'Donahue, Courtney M.'
'Daly, Scott R.'

_publ_section_title
;
 Triaminoborane-bridged diphosphine complexes with Ni and Pd: coordination
 chemistry, structures, and ligand-centered reactivity
;
_journal_name_full 'Dalton Trans.'
_journal_paper_doi 10.1039/C7DT02144E
_journal_year 2017
_chemical_formula_moiety 'C60 H68 B2 F2 N6 Ni2 O2 P4, 2(Cl), 2(C H2 Cl2)'
_chemical_formula_sum 'C62 H72 B2 Cl6 F2 N6 Ni2 O2 P4'
_chemical_formula_weight 1446.87
_space_group_crystal_system monoclinic
_space_group_IT_number 14
_space_group_name_Hall '-P 2yn'
_space_group_name_H-M_alt 'P 1 21/n 1'
_symmetry_space_group_name_Hall '-P 2yn'
_symmetry_space_group_name_H-M 'P 1 21/n 1'
_atom_sites_solution_hydrogens mixed
_audit_creation_date 2017-05-17
_audit_creation_method
;
Olex2 1.2
(compiled 2017.03.28 svn.r3405 for OlexSys, GUI svn.r5337)
;
_audit_update_record
;
2017-06-30 deposited with the CCDC.
2017-07-03 downloaded from the CCDC.
;
_cell_angle_alpha 90
_cell_angle_beta 91.629(5)
_cell_angle_gamma 90
_cell_formula_units_Z 4
_cell_length_a 12.3721(12)
_cell_length_b 32.375(3)
_cell_length_c 16.7696(17)
_cell_measurement_reflns_used 9675
_cell_measurement_temperature 190(2)
_cell_measurement_theta_max 27.81
_cell_measurement_theta_min 2.25
_cell_volume 6714.3(11)
_computing_cell_refinement 'APEX II (Bruker-AXS, 2015)'
_computing_data_collection 'APEX II (Bruker-AXS, 2015)'
_computing_data_reduction 'APEX II (Bruker-AXS, 2015)'
_computing_molecular_graphics 'Olex2 (Dolomanov et al., 2009)'
_computing_publication_material 'Olex2 (Dolomanov et al., 2009)'
_computing_structure_refinement 'ShelXL (Sheldrick, 2015)'
_computing_structure_solution 'ShelXT (Sheldrick, 2015)'
_diffrn_ambient_temperature 190.15
_diffrn_measured_fraction_theta_full 0.998
_diffrn_measured_fraction_theta_max 0.984
_diffrn_measurement_device_type 'Bruker Nonius Kappa APEX II'
_diffrn_radiation_type MoK\a
_diffrn_radiation_wavelength 0.71073
_diffrn_reflns_av_R_equivalents 0.0268
_diffrn_reflns_av_unetI/netI 0.0203
_diffrn_reflns_Laue_measured_fraction_full 0.998
_diffrn_reflns_Laue_measured_fraction_max 0.984
_diffrn_reflns_limit_h_max 16
_diffrn_reflns_limit_h_min -16
_diffrn_reflns_limit_k_max 42
_diffrn_reflns_limit_k_min -42
_diffrn_reflns_limit_l_max 21
_diffrn_reflns_limit_l_min -22
_diffrn_reflns_number 107878
_diffrn_reflns_point_group_measured_fraction_full 0.998
_diffrn_reflns_point_group_measured_fraction_max 0.984
_diffrn_reflns_theta_full 25.242
_diffrn_reflns_theta_max 27.926
_diffrn_reflns_theta_min 2.764
_exptl_absorpt_coefficient_mu 0.948
_exptl_absorpt_correction_T_max 0.7456
_exptl_absorpt_correction_T_min 0.7087
_exptl_absorpt_correction_type multi-scan
_exptl_absorpt_process_details
'SADABS-2014/5 (Bruker,2014/5) was used for absorption correction. wR2(int) was 0.0510 before and 0.0408 after correction. The Ratio of minimum to maximum transmission is 0.9505. The \l/2 correction factor is 0.00150.'
_exptl_crystal_colour orange
_exptl_crystal_density_diffrn 1.431
_exptl_crystal_description 'irregular prism'
_exptl_crystal_F_000 2992
_exptl_crystal_size_max 0.4
_exptl_crystal_size_mid 0.18
_exptl_crystal_size_min 0.17
_refine_diff_density_max 1.094
_refine_diff_density_min -1.199
_refine_diff_density_rms 0.065
_refine_ls_extinction_method none
_refine_ls_goodness_of_fit_ref 1.025
_refine_ls_hydrogen_treatment mixed
_refine_ls_matrix_type full
_refine_ls_number_parameters 783
_refine_ls_number_reflns 15831
_refine_ls_number_restraints 0
_refine_ls_restrained_S_all 1.025
_refine_ls_R_factor_all 0.0471
_refine_ls_R_factor_gt 0.0378
_refine_ls_shift/su_max 0.004
_refine_ls_shift/su_mean 0.000
_refine_ls_structure_factor_coef Fsqd
_refine_ls_weighting_details 'w=1/[\s^2^(Fo^2^)+(0.0432P)^2^+7.3900P] where P=(Fo^2^+2Fc^2^)/3'
_refine_ls_weighting_scheme calc
_refine_ls_wR_factor_gt 0.0923
_refine_ls_wR_factor_ref 0.0982
_reflns_Friedel_coverage 0.000
_reflns_number_gt 13529
_reflns_number_total 15831
_reflns_threshold_expression 'I > 2\s(I)'
_cod_data_source_file c7dt02144e2.cif
_cod_data_source_block dal1691
_cod_database_code 7043582
_shelx_shelxl_version_number 2014/7
_shelx_space_group_comment
;
The symmetry employed for this shelxl refinement is uniquely defined
by the following loop, which should always be used as a source of
symmetry information in preference to the above space-group names.
They are only intended as comments.
;
_shelx_estimated_absorpt_t_max 0.856
_shelx_estimated_absorpt_t_min 0.703
_olex2_refinement_description
;
1. Fixed Uiso
 At 1.2 times of:
  All C(H) groups, All C(H,H) groups, All N(H) groups
2.a Ternary CH refined with riding coordinates:
 N3(H3), N6(H6)
2.b Secondary CH2 refined with riding coordinates:
 C5(H5A,H5B), C3(H3A,H3B), C4(H4A,H4B), C6(H6A,H6B), C1(H1A,H1B), C51(H51A,
 H51B), C52(H52A,H52B), C2(H2A,H2B), C56(H56A,H56B), C54(H54A,H54B), C55(H55A,
 H55B), C53(H53A,H53B), C102(H10C,H10D), C101(H10A,H10B)
2.c Aromatic/amide H refined with riding coordinates:
 C62(H62), C66(H66), C72(H72), C65(H65), C36(H36), C64(H64), C96(H96),
 C63(H63), C73(H73), C76(H76), C75(H75), C42(H42), C95(H95), C46(H46), C12(H12),
  C32(H32), C74(H74), C92(H92), C33(H33), C43(H43), C94(H94), C34(H34),
 C26(H26), C45(H45), C35(H35), C82(H82), C24(H24), C86(H86), C16(H16), C13(H13),
  C44(H44), C93(H93), C22(H22), C25(H25), C83(H83), C23(H23), C14(H14),
 C84(H84), C15(H15), C85(H85)
;
_olex2_submission_special_instructions 'No special instructions were received'

loop_
_space_group_symop_operation_xyz
'x, y, z'
'-x+1/2, y+1/2, -z+1/2'
'-x, -y, -z'
'x-1/2, -y-1/2, z-1/2'

loop_
_atom_site_label
_atom_site_type_symbol
_atom_site_fract_x
_atom_site_fract_y
_atom_site_fract_z
_atom_site_U_iso_or_equiv
_atom_site_adp_type
_atom_site_occupancy
_atom_site_site_symmetry_order
_atom_site_calc_flag
_atom_site_refinement_flags_posn
Ni1 Ni 0.24804(2) 0.60151(2) 0.75665(2) 0.01732(6) Uani 1 1 d .
Ni2 Ni 0.31473(2) 0.64665(2) 0.61959(2) 0.01795(6) Uani 1 1 d .
P2 P 0.09267(4) 0.58938(2) 0.80309(3) 0.01703(10) Uani 1 1 d .
P3 P 0.45556(4) 0.64689(2) 0.54927(3) 0.01783(10) Uani 1 1 d .
P1 P 0.30904(4) 0.54708(2) 0.81409(3) 0.01978(10) Uani 1 1 d .
P4 P 0.23549(4) 0.68758(2) 0.53713(3) 0.02004(10) Uani 1 1 d .
Cl2 Cl 0.22648(4) 0.56998(2) 0.48914(3) 0.03354(12) Uani 1 1 d .
Cl1 Cl 0.28458(7) 0.64986(2) 1.03354(7) 0.0681(2) Uani 1 1 d .
Cl12 Cl 0.52485(11) 0.69878(4) 0.88559(6) 0.0953(4) Uani 1 1 d .
Cl13 Cl 0.53227(14) 0.68340(4) 0.18845(6) 0.1139(5) Uani 1 1 d .
F2 F 0.38789(11) 0.69122(4) 0.34360(7) 0.0306(3) Uani 1 1 d .
F1 F 0.11244(10) 0.50560(4) 0.95579(7) 0.0285(3) Uani 1 1 d .
Cl14 Cl 0.59743(12) 0.60890(4) 0.10801(11) 0.1213(5) Uani 1 1 d .
Cl11 Cl 0.31949(16) 0.74324(4) 0.86196(7) 0.1226(5) Uani 1 1 d .
O2 O 0.20749(13) 0.64923(5) 0.69797(9) 0.0242(3) Uani 1 1 d .
O1 O 0.37800(12) 0.61643(5) 0.70622(9) 0.0244(3) Uani 1 1 d .
N3 N 0.18102(14) 0.56433(6) 1.02789(10) 0.0254(4) Uani 1 1 d .
H3 H 0.2147 0.5921 1.0202 0.031 Uiso 1 1 calc R
N4 N 0.44155(13) 0.64642(5) 0.45115(10) 0.0221(3) Uani 1 1 d .
N1 N 0.27264(13) 0.53761(5) 0.90620(10) 0.0231(3) Uani 1 1 d .
N6 N 0.30346(15) 0.62443(6) 0.34664(10) 0.0284(4) Uani 1 1 d .
H6 H 0.2725 0.6039 0.3843 0.034 Uiso 1 1 calc R
N2 N 0.08443(13) 0.57244(5) 0.89546(9) 0.0216(3) Uani 1 1 d .
N5 N 0.25199(14) 0.68076(5) 0.44077(10) 0.0243(4) Uani 1 1 d .
C31 C 0.02536(15) 0.55317(6) 0.73578(12) 0.0213(4) Uani 1 1 d .
C62 C 0.49855(17) 0.56337(6) 0.56380(12) 0.0264(4) Uani 1 1 d .
H62 H 0.4238 0.5602 0.5507 0.032 Uiso 1 1 calc R
C61 C 0.54247(16) 0.60282(6) 0.57334(11) 0.0214(4) Uani 1 1 d .
C41 C 0.01221(15) 0.63636(6) 0.79896(11) 0.0207(4) Uani 1 1 d .
C71 C 0.53482(15) 0.69183(6) 0.57893(12) 0.0217(4) Uani 1 1 d .
C66 C 0.65158(17) 0.60682(7) 0.59488(13) 0.0276(4) Uani 1 1 d .
H66 H 0.6818 0.6334 0.6038 0.033 Uiso 1 1 calc R
C72 C 0.56763(17) 0.72037(7) 0.52288(14) 0.0308(5) Uani 1 1 d .
H72 H 0.5524 0.7157 0.4678 0.037 Uiso 1 1 calc R
C21 C 0.27870(16) 0.50270(6) 0.75101(13) 0.0255(4) Uani 1 1 d .
C65 C 0.71638(18) 0.57182(8) 0.60335(14) 0.0341(5) Uani 1 1 d .
H65 H 0.7910 0.5747 0.6172 0.041 Uiso 1 1 calc R
C81 C 0.27682(16) 0.74000(6) 0.56332(13) 0.0252(4) Uani 1 1 d .
C91 C 0.08936(16) 0.68747(7) 0.54830(13) 0.0264(4) Uani 1 1 d .
C36 C 0.03431(18) 0.55810(7) 0.65392(13) 0.0313(5) Uani 1 1 d .
H36 H 0.0704 0.5816 0.6335 0.038 Uiso 1 1 calc R
C5 C -0.0004(2) 0.59641(8) 1.01777(14) 0.0358(5) Uani 1 1 d .
H5A H 0.0296 0.6245 1.0107 0.043 Uiso 1 1 calc R
H5B H -0.0701 0.5991 1.0449 0.043 Uiso 1 1 calc R
C64 C 0.6729(2) 0.53316(7) 0.59182(14) 0.0352(5) Uani 1 1 d .
H64 H 0.7178 0.5094 0.5965 0.042 Uiso 1 1 calc R
C3 C 0.25651(19) 0.54004(8) 1.07995(13) 0.0352(5) Uani 1 1 d .
H3A H 0.2224 0.5134 1.0939 0.042 Uiso 1 1 calc R
H3B H 0.2718 0.5554 1.1300 0.042 Uiso 1 1 calc R
C96 C 0.03305(18) 0.65124(7) 0.52964(14) 0.0336(5) Uani 1 1 d .
H96 H 0.0712 0.6266 0.5179 0.040 Uiso 1 1 calc R
C63 C 0.5639(2) 0.52883(7) 0.57348(13) 0.0325(5) Uani 1 1 d .
H63 H 0.5336 0.5020 0.5674 0.039 Uiso 1 1 calc R
C4 C 0.07711(19) 0.57115(8) 1.06943(13) 0.0331(5) Uani 1 1 d .
H4A H 0.0918 0.5858 1.1205 0.040 Uiso 1 1 calc R
H4B H 0.0438 0.5442 1.0816 0.040 Uiso 1 1 calc R
C6 C -0.01998(17) 0.57667(7) 0.93673(13) 0.0298(5) Uani 1 1 d .
H6A H -0.0533 0.5491 0.9432 0.036 Uiso 1 1 calc R
H6B H -0.0704 0.5940 0.9042 0.036 Uiso 1 1 calc R
C73 C 0.6227(2) 0.75582(7) 0.54695(17) 0.0410(6) Uani 1 1 d .
H73 H 0.6451 0.7752 0.5082 0.049 Uiso 1 1 calc R
C76 C 0.55711(18) 0.69938(7) 0.66014(14) 0.0323(5) Uani 1 1 d .
H76 H 0.5346 0.6802 0.6993 0.039 Uiso 1 1 calc R
C1 C 0.34132(18) 0.51070(8) 0.95861(13) 0.0340(5) Uani 1 1 d .
H1A H 0.4111 0.5053 0.9331 0.041 Uiso 1 1 calc R
H1B H 0.3047 0.4839 0.9668 0.041 Uiso 1 1 calc R
C51 C 0.52808(18) 0.62917(7) 0.40139(13) 0.0323(5) Uani 1 1 d .
H51A H 0.5909 0.6211 0.4358 0.039 Uiso 1 1 calc R
H51B H 0.5523 0.6504 0.3633 0.039 Uiso 1 1 calc R
C75 C 0.6123(2) 0.73503(8) 0.68284(16) 0.0412(6) Uani 1 1 d .
H75 H 0.6277 0.7402 0.7378 0.049 Uiso 1 1 calc R
C11 C 0.45584(16) 0.55104(7) 0.82134(13) 0.0290(5) Uani 1 1 d .
C42 C 0.05256(19) 0.67121(7) 0.83868(14) 0.0326(5) Uani 1 1 d .
H42 H 0.1192 0.6697 0.8681 0.039 Uiso 1 1 calc R
C95 C -0.0797(2) 0.65151(9) 0.52845(17) 0.0449(6) Uani 1 1 d .
H95 H -0.1186 0.6270 0.5157 0.054 Uiso 1 1 calc R
C46 C -0.08546(19) 0.63912(7) 0.75679(14) 0.0340(5) Uani 1 1 d .
H46 H -0.1138 0.6157 0.7293 0.041 Uiso 1 1 calc R
C12 C 0.52398(18) 0.52563(9) 0.77842(14) 0.0381(6) Uani 1 1 d .
H12 H 0.4947 0.5044 0.7451 0.046 Uiso 1 1 calc R
C32 C -0.0261(2) 0.51853(7) 0.76458(15) 0.0383(5) Uani 1 1 d .
H32 H -0.0318 0.5145 0.8204 0.046 Uiso 1 1 calc R
C74 C 0.6449(2) 0.76301(8) 0.62638(18) 0.0428(6) Uani 1 1 d .
H74 H 0.6829 0.7873 0.6425 0.051 Uiso 1 1 calc R
C92 C 0.03269(19) 0.72279(8) 0.56780(16) 0.0387(6) Uani 1 1 d .
H92 H 0.0708 0.7473 0.5823 0.046 Uiso 1 1 calc R
C33 C -0.0696(2) 0.48957(8) 0.71154(19) 0.0510(7) Uani 1 1 d .
H33 H -0.1060 0.4660 0.7314 0.061 Uiso 1 1 calc R
C52 C 0.4849(2) 0.59165(8) 0.35597(14) 0.0404(6) Uani 1 1 d .
H52A H 0.5430 0.5800 0.3234 0.048 Uiso 1 1 calc R
H52B H 0.4631 0.5702 0.3945 0.048 Uiso 1 1 calc R
C43 C -0.0044(2) 0.70801(8) 0.83529(16) 0.0426(6) Uani 1 1 d .
H43 H 0.0234 0.7317 0.8624 0.051 Uiso 1 1 calc R
C94 C -0.1351(2) 0.68721(10) 0.54574(19) 0.0522(8) Uani 1 1 d .
H94 H -0.2119 0.6873 0.5435 0.063 Uiso 1 1 calc R
C34 C -0.0606(2) 0.49458(8) 0.63082(18) 0.0447(7) Uani 1 1 d .
H34 H -0.0897 0.4744 0.5950 0.054 Uiso 1 1 calc R
C26 C 0.2762(2) 0.50717(8) 0.66860(14) 0.0361(5) Uani 1 1 d .
H26 H 0.2944 0.5330 0.6456 0.043 Uiso 1 1 calc R
C45 C -0.1419(2) 0.67627(9) 0.75470(17) 0.0479(7) Uani 1 1 d .
H45 H -0.2095 0.6779 0.7265 0.057 Uiso 1 1 calc R
C2 C 0.36133(19) 0.53189(9) 1.03817(14) 0.0402(6) Uani 1 1 d .
H2A H 0.3992 0.5584 1.0296 0.048 Uiso 1 1 calc R
H2B H 0.4087 0.5143 1.0725 0.048 Uiso 1 1 calc R
C35 C -0.0093(2) 0.52883(9) 0.60189(15) 0.0414(6) Uani 1 1 d .
H35 H -0.0036 0.5325 0.5460 0.050 Uiso 1 1 calc R
C82 C 0.3042(2) 0.76800(7) 0.50480(15) 0.0359(5) Uani 1 1 d .
H82 H 0.2989 0.7603 0.4502 0.043 Uiso 1 1 calc R
C56 C 0.16888(19) 0.69562(8) 0.38185(14) 0.0358(5) Uani 1 1 d .
H56A H 0.2012 0.7163 0.3462 0.043 Uiso 1 1 calc R
H56B H 0.1090 0.7090 0.4101 0.043 Uiso 1 1 calc R
C54 C 0.2141(2) 0.63694(9) 0.28981(14) 0.0414(6) Uani 1 1 d .
H54A H 0.1833 0.6121 0.2634 0.050 Uiso 1 1 calc R
H54B H 0.2434 0.6551 0.2481 0.050 Uiso 1 1 calc R
C55 C 0.1254(2) 0.65965(9) 0.33296(15) 0.0443(6) Uani 1 1 d .
H55A H 0.0712 0.6700 0.2933 0.053 Uiso 1 1 calc R
H55B H 0.0886 0.6401 0.3686 0.053 Uiso 1 1 calc R
C24 C 0.2203(3) 0.43704(9) 0.6524(2) 0.0550(8) Uani 1 1 d .
H24 H 0.2010 0.4145 0.6187 0.066 Uiso 1 1 calc R
C53 C 0.3889(2) 0.60264(8) 0.30204(14) 0.0381(5) Uani 1 1 d .
H53A H 0.4133 0.6205 0.2582 0.046 Uiso 1 1 calc R
H53B H 0.3583 0.5771 0.2781 0.046 Uiso 1 1 calc R
C86 C 0.2854(2) 0.75151(8) 0.64296(15) 0.0430(6) Uani 1 1 d .
H86 H 0.2669 0.7324 0.6834 0.052 Uiso 1 1 calc R
C16 C 0.4993(2) 0.58208(9) 0.86961(18) 0.0448(6) Uani 1 1 d .
H16 H 0.4530 0.5996 0.8986 0.054 Uiso 1 1 calc R
C13 C 0.6357(2) 0.53160(12) 0.78480(17) 0.0552(9) Uani 1 1 d .
H13 H 0.6827 0.5143 0.7558 0.066 Uiso 1 1 calc R
B2 B 0.34872(19) 0.66286(7) 0.40008(13) 0.0231(4) Uani 1 1 d .
C44 C -0.1010(2) 0.71051(8) 0.79299(16) 0.0453(6) Uani 1 1 d .
H44 H -0.1393 0.7359 0.7903 0.054 Uiso 1 1 calc R
C93 C -0.0798(2) 0.72252(10) 0.5662(2) 0.0526(8) Uani 1 1 d .
H93 H -0.1183 0.7468 0.5793 0.063 Uiso 1 1 calc R
C22 C 0.2493(3) 0.46507(8) 0.78353(17) 0.0478(7) Uani 1 1 d .
H22 H 0.2486 0.4618 0.8398 0.057 Uiso 1 1 calc R
C25 C 0.2473(2) 0.47427(9) 0.61973(16) 0.0471(6) Uani 1 1 d .
H25 H 0.2462 0.4775 0.5634 0.057 Uiso 1 1 calc R
B1 B 0.16219(18) 0.54435(7) 0.94049(13) 0.0209(4) Uani 1 1 d .
C83 C 0.3393(3) 0.80737(8) 0.52598(18) 0.0498(7) Uani 1 1 d .
H83 H 0.3574 0.8267 0.4858 0.060 Uiso 1 1 calc R
C23 C 0.2210(3) 0.43222(9) 0.7341(2) 0.0654(9) Uani 1 1 d .
H23 H 0.2022 0.4064 0.7566 0.078 Uiso 1 1 calc R
C14 C 0.6778(2) 0.56208(12) 0.8325(2) 0.0654(11) Uani 1 1 d .
H14 H 0.7539 0.5659 0.8362 0.078 Uiso 1 1 calc R
C84 C 0.3479(3) 0.81842(8) 0.6051(2) 0.0578(8) Uani 1 1 d .
H84 H 0.3726 0.8453 0.6195 0.069 Uiso 1 1 calc R
C15 C 0.6112(2) 0.58733(11) 0.8753(2) 0.0648(10) Uani 1 1 d .
H15 H 0.6414 0.6083 0.9087 0.078 Uiso 1 1 calc R
C85 C 0.3207(3) 0.79065(9) 0.66369(18) 0.0598(9) Uani 1 1 d .
H85 H 0.3262 0.7984 0.7183 0.072 Uiso 1 1 calc R
C102 C 0.5527(3) 0.65942(11) 0.0966(2) 0.0636(9) Uani 1 1 d .
H10C H 0.4840 0.6595 0.0649 0.076 Uiso 1 1 calc R
H10D H 0.6066 0.6754 0.0668 0.076 Uiso 1 1 calc R
C101 C 0.3850(4) 0.69522(13) 0.8625(3) 0.0881(13) Uani 1 1 d .
H10A H 0.3747 0.6822 0.8095 0.106 Uiso 1 1 calc R
H10B H 0.3510 0.6771 0.9022 0.106 Uiso 1 1 calc R
H2 H 0.155(2) 0.6538(8) 0.6887(15) 0.024(7) Uiso 1 1 d .
H1 H 0.420(3) 0.6010(10) 0.6995(18) 0.046(9) Uiso 1 1 d .

loop_
_atom_site_aniso_label
_atom_site_aniso_U_11
_atom_site_aniso_U_22
_atom_site_aniso_U_33
_atom_site_aniso_U_23
_atom_site_aniso_U_13
_atom_site_aniso_U_12
Ni1 0.01481(11) 0.01947(12) 0.01769(12) 0.00455(9) 0.00109(9) 0.00035(9)
Ni2 0.01532(12) 0.01878(12) 0.01983(12) 0.00541(9) 0.00204(9) 0.00069(9)
P2 0.0150(2) 0.0187(2) 0.0174(2) 0.00214(17) 0.00030(17) 0.00007(17)
P3 0.0162(2) 0.0174(2) 0.0199(2) 0.00197(17) 0.00157(17) -0.00076(17)
P1 0.0165(2) 0.0223(2) 0.0206(2) 0.00599(18) 0.00218(18) 0.00273(18)
P4 0.0183(2) 0.0190(2) 0.0229(2) 0.00536(18) 0.00160(18) 0.00148(18)
Cl2 0.0317(3) 0.0299(3) 0.0388(3) 0.0077(2) -0.0041(2) -0.0076(2)
Cl1 0.0519(4) 0.0330(4) 0.1200(8) -0.0058(4) 0.0104(5) -0.0038(3)
Cl12 0.1298(10) 0.0891(7) 0.0673(6) -0.0005(5) 0.0082(6) -0.0480(7)
Cl13 0.1871(14) 0.0969(8) 0.0598(6) -0.0015(5) 0.0434(7) -0.0623(9)
F2 0.0383(7) 0.0275(6) 0.0263(6) 0.0087(5) 0.0060(5) -0.0024(5)
F1 0.0311(6) 0.0253(6) 0.0295(6) 0.0062(5) 0.0056(5) -0.0035(5)
Cl14 0.1181(10) 0.0595(6) 0.1832(15) 0.0040(8) -0.0504(10) 0.0041(6)
Cl11 0.2127(17) 0.0927(9) 0.0616(6) 0.0022(6) -0.0099(8) 0.0073(10)
O2 0.0186(7) 0.0277(8) 0.0265(8) 0.0101(6) 0.0054(6) 0.0058(6)
O1 0.0167(7) 0.0300(8) 0.0267(7) 0.0111(6) 0.0028(6) 0.0026(6)
N3 0.0273(9) 0.0296(9) 0.0194(8) 0.0038(7) -0.0003(7) 0.0015(7)
N4 0.0215(8) 0.0253(8) 0.0196(8) 0.0002(6) 0.0033(6) 0.0004(6)
N1 0.0207(8) 0.0275(9) 0.0210(8) 0.0082(7) 0.0013(6) 0.0058(7)
N6 0.0364(10) 0.0275(9) 0.0211(8) 0.0016(7) -0.0019(7) -0.0040(7)
N2 0.0170(8) 0.0290(9) 0.0189(8) 0.0060(6) 0.0030(6) 0.0022(6)
N5 0.0254(9) 0.0266(9) 0.0208(8) 0.0068(7) -0.0020(7) 0.0040(7)
C31 0.0156(8) 0.0216(9) 0.0265(10) -0.0020(7) -0.0022(7) 0.0020(7)
C62 0.0281(10) 0.0240(10) 0.0268(10) 0.0011(8) -0.0031(8) -0.0010(8)
C61 0.0209(9) 0.0227(9) 0.0205(9) 0.0016(7) 0.0019(7) 0.0028(7)
C41 0.0212(9) 0.0222(9) 0.0188(9) 0.0028(7) 0.0032(7) 0.0023(7)
C71 0.0155(9) 0.0204(9) 0.0292(10) -0.0008(8) 0.0014(7) 0.0000(7)
C66 0.0227(10) 0.0274(10) 0.0327(11) 0.0006(8) 0.0004(8) 0.0011(8)
C72 0.0275(11) 0.0279(11) 0.0370(12) 0.0043(9) 0.0008(9) -0.0052(9)
C21 0.0212(9) 0.0267(10) 0.0286(10) -0.0002(8) 0.0020(8) 0.0066(8)
C65 0.0247(11) 0.0406(13) 0.0370(12) 0.0013(10) -0.0015(9) 0.0099(9)
C81 0.0224(10) 0.0200(9) 0.0334(11) 0.0030(8) 0.0039(8) 0.0014(7)
C91 0.0200(9) 0.0310(11) 0.0281(10) 0.0114(8) 0.0004(8) 0.0014(8)
C36 0.0314(11) 0.0346(12) 0.0278(11) -0.0040(9) -0.0007(9) -0.0032(9)
C5 0.0365(12) 0.0389(13) 0.0327(12) 0.0051(10) 0.0132(10) 0.0130(10)
C64 0.0425(13) 0.0325(12) 0.0303(11) 0.0001(9) -0.0027(10) 0.0171(10)
C3 0.0356(12) 0.0485(14) 0.0210(10) 0.0083(9) -0.0055(9) 0.0036(10)
C96 0.0266(11) 0.0370(12) 0.0369(12) 0.0106(10) -0.0012(9) -0.0029(9)
C63 0.0463(13) 0.0216(10) 0.0293(11) -0.0010(8) -0.0051(10) 0.0036(9)
C4 0.0379(12) 0.0407(13) 0.0212(10) 0.0007(9) 0.0073(9) 0.0059(10)
C6 0.0199(10) 0.0413(12) 0.0285(11) 0.0107(9) 0.0073(8) 0.0050(9)
C73 0.0371(13) 0.0272(12) 0.0586(16) 0.0089(11) 0.0005(11) -0.0090(10)
C76 0.0311(11) 0.0324(12) 0.0333(12) -0.0050(9) 0.0033(9) -0.0058(9)
C1 0.0287(11) 0.0415(13) 0.0321(12) 0.0190(10) 0.0056(9) 0.0134(9)
C51 0.0308(11) 0.0417(13) 0.0247(10) 0.0021(9) 0.0081(9) 0.0071(10)
C75 0.0389(13) 0.0429(14) 0.0416(14) -0.0163(11) -0.0021(11) -0.0067(11)
C11 0.0186(9) 0.0381(12) 0.0302(11) 0.0176(9) 0.0003(8) 0.0020(8)
C42 0.0315(11) 0.0305(11) 0.0356(12) -0.0070(9) 0.0003(9) 0.0008(9)
C95 0.0279(12) 0.0551(16) 0.0514(16) 0.0173(13) -0.0043(11) -0.0114(11)
C46 0.0323(12) 0.0315(12) 0.0376(12) -0.0066(9) -0.0097(10) 0.0099(9)
C12 0.0229(11) 0.0633(17) 0.0282(11) 0.0178(11) 0.0040(9) 0.0119(10)
C32 0.0439(14) 0.0313(12) 0.0395(13) 0.0023(10) -0.0022(11) -0.0127(10)
C74 0.0322(12) 0.0283(12) 0.0678(18) -0.0123(12) -0.0007(12) -0.0093(10)
C92 0.0263(11) 0.0355(13) 0.0548(15) 0.0086(11) 0.0078(10) 0.0061(9)
C33 0.0546(17) 0.0321(13) 0.0658(19) -0.0051(12) -0.0054(14) -0.0191(12)
C52 0.0529(15) 0.0383(13) 0.0303(12) -0.0024(10) 0.0083(11) 0.0149(11)
C43 0.0541(16) 0.0261(12) 0.0477(15) -0.0128(10) 0.0039(12) 0.0043(11)
C94 0.0203(11) 0.0682(19) 0.0682(19) 0.0274(15) 0.0036(12) 0.0037(12)
C34 0.0313(12) 0.0414(14) 0.0608(17) -0.0269(13) -0.0093(11) 0.0002(10)
C26 0.0397(13) 0.0396(13) 0.0291(11) 0.0006(10) 0.0024(10) 0.0024(10)
C45 0.0482(15) 0.0459(15) 0.0484(16) -0.0078(12) -0.0168(12) 0.0265(12)
C2 0.0268(11) 0.0618(17) 0.0315(12) 0.0192(11) -0.0060(9) 0.0044(11)
C35 0.0363(13) 0.0533(16) 0.0343(13) -0.0176(11) -0.0045(10) 0.0027(11)
C82 0.0426(13) 0.0259(11) 0.0397(13) 0.0043(9) 0.0125(10) -0.0037(9)
C56 0.0335(12) 0.0454(14) 0.0281(11) 0.0131(10) -0.0038(9) 0.0106(10)
C54 0.0473(15) 0.0502(15) 0.0259(11) 0.0015(10) -0.0123(10) -0.0071(12)
C55 0.0346(13) 0.0653(18) 0.0321(13) 0.0079(12) -0.0137(10) -0.0013(12)
C24 0.0607(18) 0.0418(16) 0.0617(19) -0.0213(14) -0.0092(15) 0.0082(13)
C53 0.0550(15) 0.0347(12) 0.0249(11) -0.0068(9) 0.0041(10) -0.0002(11)
C86 0.0659(18) 0.0275(12) 0.0358(13) 0.0029(10) 0.0022(12) -0.0069(11)
C16 0.0310(12) 0.0432(14) 0.0594(17) 0.0119(12) -0.0105(12) -0.0056(11)
C13 0.0232(12) 0.099(3) 0.0438(15) 0.0370(16) 0.0079(11) 0.0166(14)
B2 0.0274(11) 0.0211(10) 0.0209(10) 0.0031(8) 0.0005(9) -0.0027(9)
C44 0.0611(17) 0.0333(13) 0.0417(14) -0.0020(11) 0.0019(12) 0.0247(12)
C93 0.0276(12) 0.0543(17) 0.077(2) 0.0197(15) 0.0164(13) 0.0142(12)
C22 0.075(2) 0.0295(13) 0.0391(14) 0.0032(10) 0.0009(13) -0.0033(12)
C25 0.0494(16) 0.0552(17) 0.0366(14) -0.0125(12) -0.0030(12) 0.0077(13)
B1 0.0205(10) 0.0232(10) 0.0189(10) 0.0035(8) 0.0017(8) -0.0005(8)
C83 0.0671(19) 0.0287(13) 0.0548(17) 0.0055(11) 0.0209(14) -0.0114(12)
C23 0.099(3) 0.0298(14) 0.067(2) -0.0020(14) -0.0031(19) -0.0106(15)
C14 0.0193(12) 0.097(3) 0.079(2) 0.049(2) -0.0058(14) -0.0088(15)
C84 0.083(2) 0.0269(13) 0.0638(19) -0.0059(12) 0.0130(17) -0.0160(14)
C15 0.0383(16) 0.068(2) 0.087(2) 0.0248(19) -0.0232(16) -0.0200(15)
C85 0.101(3) 0.0354(15) 0.0425(16) -0.0066(12) 0.0003(16) -0.0136(15)
C102 0.075(2) 0.063(2) 0.0528(18) 0.0094(16) 0.0024(16) -0.0049(17)
C101 0.126(4) 0.070(3) 0.069(2) -0.014(2) 0.006(2) -0.028(2)

loop_
_atom_type_symbol
_atom_type_description
_atom_type_scat_dispersion_real
_atom_type_scat_dispersion_imag
_atom_type_scat_source
C C 0.0033 0.0016 'International Tables Vol C Tables 4.2.6.8 and 6.1.1.4'
H H 0.0000 0.0000 'International Tables Vol C Tables 4.2.6.8 and 6.1.1.4'
B B 0.0013 0.0007 'International Tables Vol C Tables 4.2.6.8 and 6.1.1.4'
Cl Cl 0.1484 0.1585 'International Tables Vol C Tables 4.2.6.8 and 6.1.1.4'
F F 0.0171 0.0103 'International Tables Vol C Tables 4.2.6.8 and 6.1.1.4'
N N 0.0061 0.0033 'International Tables Vol C Tables 4.2.6.8 and 6.1.1.4'
Ni Ni 0.3393 1.1124 'International Tables Vol C Tables 4.2.6.8 and 6.1.1.4'
O O 0.0106 0.0060 'International Tables Vol C Tables 4.2.6.8 and 6.1.1.4'
P P 0.1023 0.0942 'International Tables Vol C Tables 4.2.6.8 and 6.1.1.4'

loop_
_geom_angle_atom_site_label_1
_geom_angle_atom_site_label_2
_geom_angle_atom_site_label_3
_geom_angle
P2 Ni1 Ni2 132.116(17)
P2 Ni1 P1 89.66(2)
P1 Ni1 Ni2 132.579(17)
O2 Ni1 Ni2 40.91(5)
O2 Ni1 P2 96.43(5)
O2 Ni1 P1 173.47(5)
O2 Ni1 O1 77.06(7)
O1 Ni1 Ni2 41.12(4)
O1 Ni1 P2 173.20(5)
O1 Ni1 P1 96.77(5)
P3 Ni2 Ni1 134.774(17)
P3 Ni2 P4 90.40(2)
P4 Ni2 Ni1 134.367(18)
O2 Ni2 Ni1 40.80(4)
O2 Ni2 P3 169.30(5)
O2 Ni2 P4 95.98(5)
O2 Ni2 O1 76.93(7)
O1 Ni2 Ni1 41.08(4)
O1 Ni2 P3 95.70(5)
O1 Ni2 P4 170.51(5)
N2 P2 Ni1 119.02(6)
N2 P2 C31 109.28(9)
N2 P2 C41 105.40(9)
C31 P2 Ni1 107.13(7)
C31 P2 C41 106.01(9)
C41 P2 Ni1 109.30(6)
N4 P3 Ni2 119.17(6)
N4 P3 C61 104.95(9)
N4 P3 C71 108.73(9)
C61 P3 Ni2 111.14(6)
C71 P3 Ni2 107.15(7)
C71 P3 C61 104.81(9)
N1 P1 Ni1 118.24(6)
N1 P1 C21 109.92(10)
N1 P1 C11 104.41(9)
C21 P1 Ni1 108.98(7)
C21 P1 C11 106.48(10)
C11 P1 Ni1 108.11(7)
N5 P4 Ni2 118.98(6)
N5 P4 C81 108.60(9)
N5 P4 C91 104.54(9)
C81 P4 Ni2 107.55(7)
C81 P4 C91 104.44(10)
C91 P4 Ni2 111.78(7)
Ni1 O2 Ni2 98.30(7)
Ni1 O2 H2 122(2)
Ni2 O2 H2 122(2)
Ni1 O1 Ni2 97.80(7)
Ni1 O1 H1 121(2)
Ni2 O1 H1 121(2)
C3 N3 H3 107.1
C3 N3 C4 109.80(16)
C3 N3 B1 113.20(17)
C4 N3 H3 107.1
C4 N3 B1 112.25(16)
B1 N3 H3 107.1
C51 N4 P3 120.46(14)
C51 N4 B2 111.26(16)
B2 N4 P3 128.26(14)
C1 N1 P1 119.71(14)
C1 N1 B1 111.52(16)
B1 N1 P1 127.04(13)
C54 N6 H6 107.0
C54 N6 B2 112.42(18)
C53 N6 H6 107.0
C53 N6 C54 109.31(18)
C53 N6 B2 113.67(18)
B2 N6 H6 107.0
C6 N2 P2 118.93(13)
C6 N2 B1 111.81(15)
B1 N2 P2 127.90(13)
C56 N5 P4 120.38(15)
C56 N5 B2 111.48(17)
B2 N5 P4 128.01(14)
C36 C31 P2 119.52(16)
C32 C31 P2 120.97(17)
C32 C31 C36 119.2(2)
C61 C62 H62 120.0
C63 C62 H62 120.0
C63 C62 C61 120.0(2)
C62 C61 P3 117.72(15)
C66 C61 P3 123.03(16)
C66 C61 C62 119.07(18)
C42 C41 P2 118.05(16)
C46 C41 P2 122.82(16)
C46 C41 C42 119.12(19)
C72 C71 P3 120.95(16)
C72 C71 C76 119.23(19)
C76 C71 P3 119.67(16)
C61 C66 H66 120.0
C65 C66 C61 120.1(2)
C65 C66 H66 120.0
C71 C72 H72 119.9
C71 C72 C73 120.3(2)
C73 C72 H72 119.9
C26 C21 P1 119.68(17)
C22 C21 P1 121.17(18)
C22 C21 C26 118.9(2)
C66 C65 H65 119.8
C64 C65 C66 120.3(2)
C64 C65 H65 119.8
C82 C81 P4 120.75(18)
C82 C81 C86 119.5(2)
C86 C81 P4 119.68(16)
C96 C91 P4 117.97(17)
C92 C91 P4 122.19(17)
C92 C91 C96 119.6(2)
C31 C36 H36 119.9
C35 C36 C31 120.2(2)
C35 C36 H36 119.9
H5A C5 H5B 108.0
C4 C5 H5A 109.3
C4 C5 H5B 109.3
C4 C5 C6 111.60(19)
C6 C5 H5A 109.3
C6 C5 H5B 109.3
C65 C64 H64 120.0
C65 C64 C63 119.9(2)
C63 C64 H64 120.0
N3 C3 H3A 109.5
N3 C3 H3B 109.5
N3 C3 C2 110.65(18)
H3A C3 H3B 108.1
C2 C3 H3A 109.5
C2 C3 H3B 109.5
C91 C96 H96 120.3
C95 C96 C91 119.4(2)
C95 C96 H96 120.3
C62 C63 H63 119.8
C64 C63 C62 120.4(2)
C64 C63 H63 119.8
N3 C4 C5 110.61(17)
N3 C4 H4A 109.5
N3 C4 H4B 109.5
C5 C4 H4A 109.5
C5 C4 H4B 109.5
H4A C4 H4B 108.1
N2 C6 C5 109.70(18)
N2 C6 H6A 109.7
N2 C6 H6B 109.7
C5 C6 H6A 109.7
C5 C6 H6B 109.7
H6A C6 H6B 108.2
C72 C73 H73 119.8
C74 C73 C72 120.4(2)
C74 C73 H73 119.8
C71 C76 H76 120.3
C75 C76 C71 119.5(2)
C75 C76 H76 120.3
N1 C1 H1A 109.8
N1 C1 H1B 109.8
N1 C1 C2 109.37(19)
H1A C1 H1B 108.2
C2 C1 H1A 109.8
C2 C1 H1B 109.8
N4 C51 H51A 109.8
N4 C51 H51B 109.8
N4 C51 C52 109.45(19)
H51A C51 H51B 108.2
C52 C51 H51A 109.8
C52 C51 H51B 109.8
C76 C75 H75 119.7
C74 C75 C76 120.6(2)
C74 C75 H75 119.7
C12 C11 P1 122.74(19)
C16 C11 P1 117.28(18)
C16 C11 C12 119.9(2)
C41 C42 H42 120.0
C43 C42 C41 120.1(2)
C43 C42 H42 120.0
C96 C95 H95 119.8
C94 C95 C96 120.3(3)
C94 C95 H95 119.8
C41 C46 H46 120.0
C41 C46 C45 119.9(2)
C45 C46 H46 120.0
C11 C12 H12 120.3
C11 C12 C13 119.4(3)
C13 C12 H12 120.3
C31 C32 H32 120.1
C31 C32 C33 119.8(2)
C33 C32 H32 120.1
C73 C74 C75 120.0(2)
C73 C74 H74 120.0
C75 C74 H74 120.0
C91 C92 H92 119.9
C91 C92 C93 120.2(3)
C93 C92 H92 119.9
C32 C33 H33 119.6
C34 C33 C32 120.7(2)
C34 C33 H33 119.6
C51 C52 H52A 109.3
C51 C52 H52B 109.3
H52A C52 H52B 107.9
C53 C52 C51 111.7(2)
C53 C52 H52A 109.3
C53 C52 H52B 109.3
C42 C43 H43 119.8
C44 C43 C42 120.4(2)
C44 C43 H43 119.8
C95 C94 H94 119.8
C93 C94 C95 120.3(2)
C93 C94 H94 119.8
C33 C34 H34 120.1
C33 C34 C35 119.7(2)
C35 C34 H34 120.1
C21 C26 H26 119.8
C25 C26 C21 120.4(2)
C25 C26 H26 119.8
C46 C45 H45 119.7
C44 C45 C46 120.6(2)
C44 C45 H45 119.7
C3 C2 H2A 109.3
C3 C2 H2B 109.3
C1 C2 C3 111.5(2)
C1 C2 H2A 109.3
C1 C2 H2B 109.3
H2A C2 H2B 108.0
C36 C35 H35 119.8
C34 C35 C36 120.3(2)
C34 C35 H35 119.8
C81 C82 H82 120.0
C81 C82 C83 120.0(2)
C83 C82 H82 120.0
N5 C56 H56A 109.7
N5 C56 H56B 109.7
N5 C56 C55 109.84(19)
H56A C56 H56B 108.2
C55 C56 H56A 109.7
C55 C56 H56B 109.7
N6 C54 H54A 109.4
N6 C54 H54B 109.4
N6 C54 C55 110.98(19)
H54A C54 H54B 108.0
C55 C54 H54A 109.4
C55 C54 H54B 109.4
C56 C55 C54 112.3(2)
C56 C55 H55A 109.1
C56 C55 H55B 109.1
C54 C55 H55A 109.1
C54 C55 H55B 109.1
H55A C55 H55B 107.9
C25 C24 H24 119.9
C25 C24 C23 120.2(3)
C23 C24 H24 119.9
N6 C53 C52 111.54(18)
N6 C53 H53A 109.3
N6 C53 H53B 109.3
C52 C53 H53A 109.3
C52 C53 H53B 109.3
H53A C53 H53B 108.0
C81 C86 H86 119.9
C85 C86 C81 120.2(2)
C85 C86 H86 119.9
C11 C16 H16 120.2
C11 C16 C15 119.6(3)
C15 C16 H16 120.2
C12 C13 H13 119.8
C14 C13 C12 120.3(3)
C14 C13 H13 119.8
F2 B2 N4 109.82(17)
F2 B2 N6 104.31(16)
F2 B2 N5 110.15(17)
N4 B2 N6 106.73(16)
N4 B2 N5 118.60(17)
N5 B2 N6 106.15(17)
C43 C44 H44 120.1
C45 C44 C43 119.9(2)
C45 C44 H44 120.1
C92 C93 H93 119.9
C94 C93 C92 120.1(3)
C94 C93 H93 119.9
C21 C22 H22 119.9
C23 C22 C21 120.2(3)
C23 C22 H22 119.9
C26 C25 H25 119.9
C24 C25 C26 120.1(3)
C24 C25 H25 119.9
F1 B1 N3 103.99(15)
F1 B1 N1 109.94(17)
F1 B1 N2 110.37(16)
N1 B1 N3 107.13(16)
N2 B1 N3 106.64(16)
N2 B1 N1 117.77(16)
C82 C83 H83 120.0
C84 C83 C82 120.0(2)
C84 C83 H83 120.0
C24 C23 C22 120.1(3)
C24 C23 H23 119.9
C22 C23 H23 119.9
C13 C14 H14 119.6
C13 C14 C15 120.8(3)
C15 C14 H14 119.6
C83 C84 H84 119.9
C83 C84 C85 120.2(3)
C85 C84 H84 119.9
C16 C15 H15 120.0
C14 C15 C16 120.0(3)
C14 C15 H15 120.0
C86 C85 H85 120.0
C84 C85 C86 120.0(3)
C84 C85 H85 120.0
Cl13 C102 H10C 109.2
Cl13 C102 H10D 109.2
Cl14 C102 Cl13 112.0(2)
Cl14 C102 H10C 109.2
Cl14 C102 H10D 109.2
H10C C102 H10D 107.9
Cl12 C101 H10A 108.9
Cl12 C101 H10B 108.9
Cl11 C101 Cl12 113.2(2)
Cl11 C101 H10A 108.9
Cl11 C101 H10B 108.9
H10A C101 H10B 107.8

loop_
_geom_bond_atom_site_label_1
_geom_bond_atom_site_label_2
_geom_bond_distance
Ni1 Ni2 2.8649(4)
Ni1 P2 2.1309(5)
Ni1 P1 2.1357(5)
Ni1 O2 1.8917(15)
Ni1 O1 1.9003(14)
Ni2 P3 2.1314(6)
Ni2 P4 2.1334(5)
Ni2 O2 1.8958(15)
Ni2 O1 1.9016(14)
P2 N2 1.6489(16)
P2 C31 1.813(2)
P2 C41 1.818(2)
P3 N4 1.6497(17)
P3 C61 1.825(2)
P3 C71 1.816(2)
P1 N1 1.6499(17)
P1 C21 1.817(2)
P1 C11 1.821(2)
P4 N5 1.6494(18)
P4 C81 1.823(2)
P4 C91 1.823(2)
Cl12 C101 1.766(5)
Cl13 C102 1.749(4)
F2 B2 1.415(2)
F1 B1 1.424(2)
Cl14 C102 1.736(4)
Cl11 C101 1.753(5)
O2 H2 0.68(3)
O1 H1 0.73(3)
N3 H3 1.0000
N3 C3 1.485(3)
N3 C4 1.496(3)
N3 B1 1.613(3)
N4 C51 1.485(3)
N4 B2 1.510(3)
N1 C1 1.487(3)
N1 B1 1.513(3)
N6 H6 1.0000
N6 C54 1.495(3)
N6 C53 1.490(3)
N6 B2 1.624(3)
N2 C6 1.489(2)
N2 B1 1.511(3)
N5 C56 1.486(3)
N5 B2 1.510(3)
C31 C36 1.389(3)
C31 C32 1.384(3)
C62 H62 0.9500
C62 C61 1.395(3)
C62 C63 1.387(3)
C61 C66 1.394(3)
C41 C42 1.395(3)
C41 C46 1.385(3)
C71 C72 1.387(3)
C71 C76 1.403(3)
C66 H66 0.9500
C66 C65 1.393(3)
C72 H72 0.9500
C72 C73 1.389(3)
C21 C26 1.389(3)
C21 C22 1.387(3)
C65 H65 0.9500
C65 C64 1.374(3)
C81 C82 1.385(3)
C81 C86 1.388(3)
C91 C96 1.395(3)
C91 C92 1.385(3)
C36 H36 0.9500
C36 C35 1.387(3)
C5 H5A 0.9900
C5 H5B 0.9900
C5 C4 1.514(3)
C5 C6 1.515(3)
C64 H64 0.9500
C64 C63 1.381(3)
C3 H3A 0.9900
C3 H3B 0.9900
C3 C2 1.515(3)
C96 H96 0.9500
C96 C95 1.395(3)
C63 H63 0.9500
C4 H4A 0.9900
C4 H4B 0.9900
C6 H6A 0.9900
C6 H6B 0.9900
C73 H73 0.9500
C73 C74 1.372(4)
C76 H76 0.9500
C76 C75 1.389(3)
C1 H1A 0.9900
C1 H1B 0.9900
C1 C2 1.514(4)
C51 H51A 0.9900
C51 H51B 0.9900
C51 C52 1.522(3)
C75 H75 0.9500
C75 C74 1.379(4)
C11 C12 1.393(3)
C11 C16 1.389(4)
C42 H42 0.9500
C42 C43 1.385(3)
C95 H95 0.9500
C95 C94 1.378(4)
C46 H46 0.9500
C46 C45 1.391(3)
C12 H12 0.9500
C12 C13 1.397(3)
C32 H32 0.9500
C32 C33 1.390(4)
C74 H74 0.9500
C92 H92 0.9500
C92 C93 1.391(3)
C33 H33 0.9500
C33 C34 1.371(4)
C52 H52A 0.9900
C52 H52B 0.9900
C52 C53 1.515(4)
C43 H43 0.9500
C43 C44 1.374(4)
C94 H94 0.9500
C94 C93 1.371(4)
C34 H34 0.9500
C34 C35 1.373(4)
C26 H26 0.9500
C26 C25 1.385(4)
C45 H45 0.9500
C45 C44 1.371(4)
C2 H2A 0.9900
C2 H2B 0.9900
C35 H35 0.9500
C82 H82 0.9500
C82 C83 1.390(3)
C56 H56A 0.9900
C56 H56B 0.9900
C56 C55 1.514(4)
C54 H54A 0.9900
C54 H54B 0.9900
C54 C55 1.521(4)
C55 H55A 0.9900
C55 H55B 0.9900
C24 H24 0.9500
C24 C25 1.369(4)
C24 C23 1.378(5)
C53 H53A 0.9900
C53 H53B 0.9900
C86 H86 0.9500
C86 C85 1.381(4)
C16 H16 0.9500
C16 C15 1.396(4)
C13 H13 0.9500
C13 C14 1.364(5)
C44 H44 0.9500
C93 H93 0.9500
C22 H22 0.9500
C22 C23 1.387(4)
C25 H25 0.9500
C83 H83 0.9500
C83 C84 1.376(4)
C23 H23 0.9500
C14 H14 0.9500
C14 C15 1.377(5)
C84 H84 0.9500
C84 C85 1.380(4)
C15 H15 0.9500
C85 H85 0.9500
C102 H10C 0.9900
C102 H10D 0.9900
C101 H10A 0.9900
C101 H10B 0.9900
